data_7055570
loop_
_publ_author_name
'Molitor, Sebastian'
'Mahler, Christoph'
'Gessner, Viktoria H.'

_publ_section_title
;
 Synthesis and Solid-State Structures of Gold(I) Complexes of Diphosphines
;
_journal_name_full 'New J. Chem.'
_journal_paper_doi 10.1039/C6NJ00786D
_journal_year 2016
_chemical_formula_moiety 'C40 H28 Au2 F10 O4 P2'
_chemical_formula_sum 'C40 H28 Au2 F10 O4 P2'
_chemical_formula_weight 1218.50
_space_group_crystal_system triclinic
_space_group_IT_number 2
_space_group_name_Hall '-P 1'
_space_group_name_H-M_alt 'P -1'
_symmetry_space_group_name_Hall '-P 1'
_symmetry_space_group_name_H-M 'P -1'
_atom_sites_solution_hydrogens geom
_audit_creation_method SHELXL-2014/7
_audit_update_record
;
2016-03-10 deposited with the CCDC.
2016-05-16 downloaded from the CCDC.
;
_cell_angle_alpha 110.027(2)
_cell_angle_beta 105.628(2)
_cell_angle_gamma 93.035(2)
_cell_formula_units_Z 1
_cell_length_a 7.3242(5)
_cell_length_b 11.2949(8)
_cell_length_c 13.0454(9)
_cell_measurement_reflns_used 7522
_cell_measurement_temperature 100(2)
_cell_measurement_theta_max 26.39
_cell_measurement_theta_min 2.91
_cell_volume 963.80(12)
_computing_cell_refinement 'Saint+ ver. 7.68A (Bruker AXS)'
_computing_data_collection 'APEX2 ver. 2014.9 (Bruker AXS)'
_computing_data_reduction 'Saint+ ver. 7.68A (Bruker AXS)'
_computing_molecular_graphics 'ShelXLe (Huebschle et all, 2011)'
_computing_publication_material 'SHELXL-2014/6 (Sheldrick, 2014)'
_computing_structure_refinement 'SHELXL-2014/7 (Sheldrick, 2014)'
_computing_structure_solution 'SHELXT 2014/4 (Sheldrick, 2014)'
_diffrn_ambient_temperature 100(2)
_diffrn_measured_fraction_theta_full 0.999
_diffrn_measured_fraction_theta_max 0.999
_diffrn_measurement_device_type 'Bruker APEX-II CCD'
_diffrn_measurement_method 'omega scans'
_diffrn_radiation_type MoK\a
_diffrn_radiation_wavelength 0.71073
_diffrn_reflns_av_R_equivalents 0.0304
_diffrn_reflns_av_unetI/netI 0.0305
_diffrn_reflns_Laue_measured_fraction_full 0.999
_diffrn_reflns_Laue_measured_fraction_max 0.999
_diffrn_reflns_limit_h_max 8
_diffrn_reflns_limit_h_min -8
_diffrn_reflns_limit_k_max 13
_diffrn_reflns_limit_k_min -13
_diffrn_reflns_limit_l_max 15
_diffrn_reflns_limit_l_min -15
_diffrn_reflns_number 11518
_diffrn_reflns_point_group_measured_fraction_full 0.999
_diffrn_reflns_point_group_measured_fraction_max 0.999
_diffrn_reflns_theta_full 24.991
_diffrn_reflns_theta_max 24.991
_diffrn_reflns_theta_min 2.912
_diffrn_source 'rotating-anode X-ray tube'
_exptl_absorpt_coefficient_mu 7.776
_exptl_absorpt_correction_T_max 0.7454
_exptl_absorpt_correction_T_min 0.5250
_exptl_absorpt_correction_type empirical
_exptl_absorpt_process_details sadabs
_exptl_crystal_colour colourless
_exptl_crystal_density_diffrn 2.099
_exptl_crystal_description plate
_exptl_crystal_F_000 578
_exptl_crystal_size_max 0.148
_exptl_crystal_size_mid 0.113
_exptl_crystal_size_min 0.016
_refine_diff_density_max 2.087
_refine_diff_density_min -0.863
_refine_diff_density_rms 0.121
_refine_ls_extinction_method none
_refine_ls_goodness_of_fit_ref 1.088
_refine_ls_hydrogen_treatment constr
_refine_ls_matrix_type full
_refine_ls_number_parameters 246
_refine_ls_number_reflns 3400
_refine_ls_number_restraints 0
_refine_ls_restrained_S_all 1.088
_refine_ls_R_factor_all 0.0247
_refine_ls_R_factor_gt 0.0226
_refine_ls_shift/su_max 0.001
_refine_ls_shift/su_mean 0.000
_refine_ls_structure_factor_coef Fsqd
_refine_ls_weighting_details 'w=1/[\s^2^(Fo^2^)+(0.0200P)^2^+2.4423P] where P=(Fo^2^+2Fc^2^)/3'
_refine_ls_weighting_scheme calc
_refine_ls_wR_factor_gt 0.0522
_refine_ls_wR_factor_ref 0.0531
_reflns_Friedel_coverage 0.000
_reflns_number_gt 3209
_reflns_number_total 3400
_reflns_threshold_expression 'I > 2\s(I)'
_cod_data_source_file c6nj00786d2.cif
_cod_data_source_block sad
_cod_database_code 7055570
_shelx_shelxl_version_number 2014/7
_shelx_space_group_comment
;
The symmetry employed for this shelxl refinement is uniquely defined
by the following loop, which should always be used as a source of
symmetry information in preference to the above space-group names.
They are only intended as comments.
;
_shelx_estimated_absorpt_t_min 0.392
_shelx_estimated_absorpt_t_max 0.886

loop_
_space_group_symop_operation_xyz
'x, y, z'
'-x, -y, -z'

loop_
_atom_site_label
_atom_site_type_symbol
_atom_site_fract_x
_atom_site_fract_y
_atom_site_fract_z
_atom_site_U_iso_or_equiv
_atom_site_adp_type
_atom_site_occupancy
_atom_site_site_symmetry_order
_atom_site_calc_flag
_atom_site_refinement_flags_posn
_atom_site_refinement_flags_adp
Au1 Au 0.15238(2) 0.97175(2) 0.31742(2) 0.01622(7) Uani 1 1 d . .
P1 P 0.34345(15) 0.97841(10) 0.48940(9) 0.0135(2) Uani 1 1 d . .
F1 F 0.0668(4) 0.7281(3) 0.0947(2) 0.0322(7) Uani 1 1 d . .
O1 O 0.2248(5) 0.4525(3) 0.4905(3) 0.0248(7) Uani 1 1 d . .
C1 C 0.3179(6) 0.8202(4) 0.4953(4) 0.0143(6) Uani 1 1 d . .
F2 F -0.1725(5) 0.6601(3) -0.1192(2) 0.0431(8) Uani 1 1 d . .
O2 O 0.3139(5) 1.4003(3) 0.9050(3) 0.0343(9) Uani 1 1 d . .
C2 C 0.2760(6) 0.7965(4) 0.5856(4) 0.0175(9) Uani 1 1 d . .
H2 H 0.2692 0.8656 0.6505 0.021 Uiso 1 1 calc R U
F3 F -0.3837(4) 0.8309(3) -0.1801(2) 0.0416(8) Uani 1 1 d . .
C3 C 0.2445(6) 0.6727(4) 0.5805(4) 0.0209(10) Uani 1 1 d . .
H3 H 0.2152 0.6570 0.6419 0.025 Uiso 1 1 calc R U
F4 F -0.3514(4) 1.0698(3) -0.0238(2) 0.0331(7) Uani 1 1 d . .
C4 C 0.2552(6) 0.5706(4) 0.4863(4) 0.0182(9) Uani 1 1 d . .
F5 F -0.1196(4) 1.1373(2) 0.1916(2) 0.0281(6) Uani 1 1 d . .
C5 C 0.2959(6) 0.5921(4) 0.3955(4) 0.0197(9) Uani 1 1 d . .
H5 H 0.3039 0.5228 0.3311 0.024 Uiso 1 1 calc R U
C6 C 0.3248(6) 0.7173(4) 0.4006(4) 0.0180(9) Uani 1 1 d . .
H6 H 0.3497 0.7326 0.3380 0.022 Uiso 1 1 calc R U
C7 C 0.2283(8) 0.3455(4) 0.3924(4) 0.0296(11) Uani 1 1 d . .
H7A H 0.1288 0.3441 0.3243 0.044 Uiso 1 1 calc R U
H7B H 0.2041 0.2662 0.4051 0.044 Uiso 1 1 calc R U
H7C H 0.3545 0.3529 0.3807 0.044 Uiso 1 1 calc R U
C8 C 0.3204(6) 1.0974(4) 0.6191(4) 0.0143(6) Uani 1 1 d . .
C9 C 0.2032(6) 1.1870(4) 0.6039(4) 0.0200(10) Uani 1 1 d . .
H9 H 0.1275 1.1773 0.5290 0.024 Uiso 1 1 calc R U
C10 C 0.1966(6) 1.2906(4) 0.6980(4) 0.0237(10) Uani 1 1 d . .
H10 H 0.1175 1.3522 0.6875 0.028 Uiso 1 1 calc R U
C11 C 0.3052(7) 1.3037(4) 0.8066(4) 0.0233(10) Uani 1 1 d . .
C12 C 0.4214(6) 1.2121(4) 0.8214(4) 0.0219(10) Uani 1 1 d . .
H12 H 0.4962 1.2207 0.8962 0.026 Uiso 1 1 calc R U
C13 C 0.4268(6) 1.1097(4) 0.7274(4) 0.0158(9) Uani 1 1 d . .
H13 H 0.5046 1.0475 0.7377 0.019 Uiso 1 1 calc R U
C14 C 0.2075(10) 1.5007(5) 0.8962(6) 0.0530(17) Uani 1 1 d . .
H14A H 0.2538 1.5422 0.8511 0.079 Uiso 1 1 calc R U
H14B H 0.2247 1.5636 0.9731 0.079 Uiso 1 1 calc R U
H14C H 0.0709 1.4653 0.8585 0.079 Uiso 1 1 calc R U
C15 C -0.0190(6) 0.9356(5) 0.1533(4) 0.0210(10) Uani 1 1 d . .
C16 C -0.0373(6) 0.8162(4) 0.0689(4) 0.0210(10) Uani 1 1 d . .
C17 C -0.1582(7) 0.7778(5) -0.0423(4) 0.0284(8) Uani 1 1 d . .
C18 C -0.2659(7) 0.8631(5) -0.0730(4) 0.0284(8) Uani 1 1 d . .
C19 C -0.2483(6) 0.9851(4) 0.0078(4) 0.0230(7) Uani 1 1 d . .
C20 C -0.1257(6) 1.0176(4) 0.1188(4) 0.0230(7) Uani 1 1 d . .

loop_
_atom_site_aniso_label
_atom_site_aniso_U_11
_atom_site_aniso_U_22
_atom_site_aniso_U_33
_atom_site_aniso_U_23
_atom_site_aniso_U_13
_atom_site_aniso_U_12
Au1 0.01299(10) 0.02084(10) 0.01425(10) 0.00926(7) -0.00011(6) 0.00147(6)
P1 0.0130(5) 0.0150(5) 0.0112(5) 0.0052(5) 0.0013(4) 0.0015(4)
F1 0.0368(17) 0.0293(15) 0.0285(16) 0.0096(13) 0.0059(13) 0.0164(13)
O1 0.0339(19) 0.0160(16) 0.0251(18) 0.0090(15) 0.0087(15) 0.0018(13)
C1 0.0098(14) 0.0149(15) 0.0206(16) 0.0106(13) 0.0034(12) 0.0017(11)
F2 0.056(2) 0.0390(18) 0.0225(16) 0.0002(14) 0.0070(14) 0.0144(15)
O2 0.041(2) 0.0236(18) 0.029(2) -0.0028(16) 0.0128(17) 0.0092(16)
C2 0.017(2) 0.016(2) 0.015(2) 0.0030(19) 0.0036(18) 0.0027(17)
F3 0.0391(18) 0.053(2) 0.0196(15) 0.0097(15) -0.0062(13) 0.0058(15)
C3 0.023(2) 0.025(2) 0.020(2) 0.014(2) 0.0074(19) 0.0026(18)
F4 0.0292(16) 0.0437(18) 0.0362(17) 0.0268(15) 0.0074(13) 0.0173(13)
C4 0.013(2) 0.017(2) 0.023(2) 0.009(2) 0.0015(18) 0.0014(17)
F5 0.0340(16) 0.0240(15) 0.0256(15) 0.0081(13) 0.0087(12) 0.0094(12)
C5 0.020(2) 0.016(2) 0.018(2) 0.0035(19) 0.0037(18) 0.0013(17)
C6 0.020(2) 0.019(2) 0.014(2) 0.0071(19) 0.0037(18) -0.0004(17)
C7 0.040(3) 0.016(2) 0.029(3) 0.008(2) 0.008(2) 0.002(2)
C8 0.0098(14) 0.0149(15) 0.0206(16) 0.0106(13) 0.0034(12) 0.0017(11)
C9 0.017(2) 0.024(2) 0.020(2) 0.010(2) 0.0044(18) 0.0021(18)
C10 0.020(2) 0.021(2) 0.035(3) 0.013(2) 0.012(2) 0.0108(18)
C11 0.024(2) 0.018(2) 0.025(3) 0.001(2) 0.012(2) 0.0021(18)
C12 0.021(2) 0.023(2) 0.020(2) 0.006(2) 0.0064(19) 0.0003(18)
C13 0.015(2) 0.015(2) 0.021(2) 0.0058(19) 0.0105(18) 0.0022(16)
C14 0.073(5) 0.028(3) 0.055(4) 0.002(3) 0.029(4) 0.025(3)
C15 0.015(2) 0.036(3) 0.012(2) 0.011(2) 0.0027(17) -0.0022(19)
C16 0.018(2) 0.024(2) 0.021(2) 0.010(2) 0.0038(19) 0.0081(18)
C17 0.0252(18) 0.037(2) 0.0198(18) 0.0102(16) 0.0023(14) 0.0031(15)
C18 0.0252(18) 0.037(2) 0.0198(18) 0.0102(16) 0.0023(14) 0.0031(15)
C19 0.0192(16) 0.0235(17) 0.0287(18) 0.0096(15) 0.0115(14) 0.0036(13)
C20 0.0192(16) 0.0235(17) 0.0287(18) 0.0096(15) 0.0115(14) 0.0036(13)

loop_
_atom_type_symbol
_atom_type_description
_atom_type_scat_dispersion_real
_atom_type_scat_dispersion_imag
_atom_type_scat_source
C C 0.0033 0.0016 'International Tables Vol C Tables 4.2.6.8 and 6.1.1.4'
H H 0.0000 0.0000 'International Tables Vol C Tables 4.2.6.8 and 6.1.1.4'
O O 0.0106 0.0060 'International Tables Vol C Tables 4.2.6.8 and 6.1.1.4'
F F 0.0171 0.0103 'International Tables Vol C Tables 4.2.6.8 and 6.1.1.4'
P P 0.1023 0.0942 'International Tables Vol C Tables 4.2.6.8 and 6.1.1.4'
Au Au -2.0133 8.8022 'International Tables Vol C Tables 4.2.6.8 and 6.1.1.4'

loop_
_geom_angle_atom_site_label_1
_geom_angle_atom_site_label_2
_geom_angle_atom_site_label_3
_geom_angle
_geom_angle_site_symmetry_1
_geom_angle_site_symmetry_3
C15 Au1 P1 171.05(14) . .
C1 P1 C8 110.41(19) . .
C1 P1 P1 103.28(14) . 2_676
C8 P1 P1 102.24(14) . 2_676
C1 P1 Au1 109.26(14) . .
C8 P1 Au1 118.06(14) . .
P1 P1 Au1 112.47(7) 2_676 .
C4 O1 C7 116.9(3) . .
C6 C1 C2 118.9(4) . .
C6 C1 P1 117.8(3) . .
C2 C1 P1 123.1(3) . .
C11 O2 C14 117.7(4) . .
C3 C2 C1 120.0(4) . .
C2 C3 C4 120.6(4) . .
O1 C4 C5 123.8(4) . .
O1 C4 C3 115.9(4) . .
C5 C4 C3 120.3(4) . .
C4 C5 C6 118.8(4) . .
C1 C6 C5 121.4(4) . .
C13 C8 C9 120.0(4) . .
C13 C8 P1 123.2(3) . .
C9 C8 P1 116.4(3) . .
C10 C9 C8 120.2(4) . .
C11 C10 C9 119.7(4) . .
O2 C11 C10 125.8(4) . .
O2 C11 C12 114.4(4) . .
C10 C11 C12 119.8(4) . .
C13 C12 C11 120.0(4) . .
C8 C13 C12 120.3(4) . .
C20 C15 C16 115.3(4) . .
C20 C15 Au1 125.6(4) . .
C16 C15 Au1 119.1(3) . .
F1 C16 C17 116.0(4) . .
F1 C16 C15 119.6(4) . .
C17 C16 C15 124.4(4) . .
F2 C17 C18 120.1(4) . .
F2 C17 C16 121.5(4) . .
C18 C17 C16 118.4(5) . .
F3 C18 C17 120.7(5) . .
F3 C18 C19 120.0(5) . .
C17 C18 C19 119.3(4) . .
F4 C19 C20 121.4(4) . .
F4 C19 C18 119.0(4) . .
C20 C19 C18 119.6(4) . .
F5 C20 C15 121.5(4) . .
F5 C20 C19 115.5(4) . .
C15 C20 C19 123.0(4) . .

loop_
_geom_bond_atom_site_label_1
_geom_bond_atom_site_label_2
_geom_bond_distance
_geom_bond_site_symmetry_2
Au1 C15 2.056(4) .
Au1 P1 2.2758(11) .
P1 C1 1.816(4) .
P1 C8 1.821(4) .
P1 P1 2.241(2) 2_676
F1 C16 1.363(5) .
O1 C4 1.362(5) .
O1 C7 1.437(6) .
C1 C6 1.391(6) .
C1 C2 1.399(6) .
F2 C17 1.341(6) .
O2 C11 1.354(6) .
O2 C14 1.429(7) .
C2 C3 1.382(6) .
F3 C18 1.342(5) .
C3 C4 1.392(6) .
F4 C19 1.354(5) .
C4 C5 1.389(6) .
F5 C20 1.350(5) .
C5 C6 1.395(6) .
C8 C13 1.372(6) .
C8 C9 1.392(6) .
C9 C10 1.391(7) .
C10 C11 1.378(7) .
C11 C12 1.404(7) .
C12 C13 1.380(6) .
C15 C20 1.357(7) .
C15 C16 1.390(7) .
C16 C17 1.383(6) .
C17 C18 1.372(7) .
C18 C19 1.393(7) .
C19 C20 1.393(7) .
